data_7719454
loop_
_publ_author_name
'Quillian, Brandon'
'Marks, Allison'
'Musso, Kennedy'
'Durrell, George'
'Bazemore, Joseph'
'Padgett, Clifford W.'
'Fields, Alexis'
'Zurwell, Dane'

_publ_section_title
;
 On the chemistry of <i>p</i>-cymene ruthenium iodide complexes: entry
 into octahedral phenylated ruthenium(II) complexes supported by chelating
 bidentate N,N'-donor ligands.
;
_journal_issue 40
_journal_name_full 'Dalton transactions (Cambridge, England : 2003)'
_journal_page_first 15025
_journal_page_last 15042
_journal_paper_doi 10.1039/d5dt01437a
_journal_volume 54
_journal_year 2025
_chemical_formula_moiety 'C20 H28 N4 O3 P Ru, I, 1[C2NH3]'
_chemical_formula_sum 'C22 H31 I N5 O3 P Ru'
_chemical_formula_weight 672.46
_space_group_crystal_system triclinic
_space_group_IT_number 2
_space_group_name_Hall '-P 1'
_space_group_name_H-M_alt 'P -1'
_atom_sites_solution_hydrogens geom
_atom_sites_solution_primary dual
_audit_creation_date 2025-05-29
_audit_creation_method
;
Olex2 1.5
(compiled 2025.05.22 svn.r631f81ec for OlexSys, GUI svn.r7248)
;
_audit_update_record
;
2025-06-10 deposited with the CCDC.	2025-09-05 downloaded from the CCDC.
;
_cell_angle_alpha 110.6300(10)
_cell_angle_beta 101.5250(10)
_cell_angle_gamma 90.5820(10)
_cell_formula_units_Z 2
_cell_length_a 11.2894(2)
_cell_length_b 11.72880(10)
_cell_length_c 11.8593(2)
_cell_measurement_reflns_used 8519
_cell_measurement_temperature 278(4)
_cell_measurement_theta_max 69.5100
_cell_measurement_theta_min 4.0140
_cell_volume 1434.41(4)
_computing_cell_refinement 'CrysAlisPro 1.171.42.70a (Rigaku OD, 2022)'
_computing_data_collection 'CrysAlisPro 1.171.42.70a (Rigaku OD, 2022)'
_computing_data_reduction 'CrysAlisPro 1.171.42.70a (Rigaku OD, 2022)'
_computing_molecular_graphics 'Olex2 1.5 (Dolomanov et al., 2009)'
_computing_publication_material 'Olex2 1.5 (Dolomanov et al., 2009)'
_computing_structure_refinement 'SHELXL 2018/3 (Sheldrick, 2015)'
_computing_structure_solution 'SHELXT 2018/2 (Sheldrick, 2018)'
_diffrn_ambient_environment air
_diffrn_ambient_temperature 278(4)
_diffrn_detector 'Hybrid Pixel Array Detector'
_diffrn_detector_area_resol_mean 10.0000
_diffrn_detector_type HyPix3000
_diffrn_measured_fraction_theta_full 0.999
_diffrn_measured_fraction_theta_max 0.988
_diffrn_measurement_details
;
List of Runs (angles in degrees, time in seconds):

  # Type    Start    End  Width  t~exp~   \w     \q     \k     \f   Frames
#--------------------------------------------------------------------------
  1  \w     15.00  61.00   0.50    0.20    --   42.11 -54.00-180.00   92
  2  \w    -21.00   4.00   0.50    0.20    --   42.11 -54.00-180.00   50
  3  \w    -25.00  12.00   0.50    0.20    --   42.11 -32.00 -90.00   74
  4  \w    -29.00  24.00   0.50    0.20    --   42.11 -11.00 -30.00  106
  5  \w    -19.00  28.00   0.50    0.20    --   42.11 -21.00   0.00   94
  6  \w    -23.00  18.00   0.50    0.20    --   42.11 -21.00  30.00   82
  7  \w     -9.00  34.00   0.50    0.20    --   42.11 -32.00  30.00   86
  8  \w    -25.00  44.00   0.50    0.20    --   42.11 -80.00 -21.00  138
  9  \w     80.00 127.00   0.50    0.47    --   98.65-145.00   0.00   94
 10  \w     31.00  84.00   0.50    0.47    --   98.65-145.00 150.00  106
 11  \w     31.00  63.00   0.50    0.47    --   98.65-145.00   0.00   64
 12  \w     44.00 109.00   0.50    0.47    --   98.65-117.00   0.00  130
 13  \w     28.00  76.00   0.50    0.20    --   42.11-138.00 -30.00   96
 14  \w     38.00 107.00   0.50    0.47    --   98.65-117.00-180.00  138
 15  \w     36.00  90.00   0.50    0.47    --   98.65-117.00-150.00  108
 16  \w     78.00 107.00   0.50    0.47    --   98.65-117.00-120.00   58
 17  \w     42.00  67.00   0.50    0.47    --   98.65 -80.00 -21.00   50
 18  \w     35.00  61.00   0.50    0.47    --   98.65 -59.00   0.00   52
 19  \w     39.00 103.00   0.50    0.47    --   98.65 -77.00-180.00  128
 20  \w    109.00 135.00   0.50    0.47    --   98.65  33.00 -30.00   52
 21  \w     83.00 139.00   0.50    0.47    --   98.65  42.00 -90.00  112
 22  \w     96.00 166.00   0.50    0.47    --   98.65  80.00 102.00  140
 23  \w    121.00 162.00   0.50    0.47    --   98.65  68.00 150.00   82
 24  \w     92.00 118.00   0.50    0.47    --   98.65  68.00 150.00   52
 25  \w     74.00 107.00   0.50    0.20    --   42.11 138.00   0.00   66
 26  \w     64.00  99.00   0.50    0.20    --   42.11 138.00  60.00   70
 27  \w     89.00 158.00   0.50    0.47    --   98.65 117.00-180.00  138
 28  \w    -66.00 -12.00   0.50    0.20    --  -41.49  80.00 102.00  108
 29  \w     -7.00  26.00   0.50    0.20    --  -41.49  80.00 102.00   66
 30  \w    -36.00 -11.00   0.50    0.20    --  -41.49  32.00-150.00   50
 31  \w     -9.00  17.00   0.50    0.20    --  -41.49  32.00-150.00   52
 32  \w    -57.00 -32.00   0.50    0.47    --  -98.03  50.00  90.00   50
 33  \w    -64.00 -29.00   0.50    0.47    --  -98.03  80.00 102.00   70
 34  \w   -106.00 -77.00   0.50    0.47    --  -98.03  80.00 102.00   58
 35  \w    -78.00 -30.00   0.50    0.47    --  -98.03  68.00 -60.00   96
 36  \w    -56.00 -31.00   0.50    0.47    --  -98.03  50.00 -60.00   50
 37  \w    -57.00 -31.00   0.50    0.47    --  -98.03  50.00-120.00   52
 38  \w    -67.00 -32.00   0.50    0.47    --  -98.03  77.00-120.00   70
 39  \w   -110.00 -38.00   0.50    0.47    --  -98.03 117.00 -30.00  144
 40  \w    -90.00 -43.00   0.50    0.20    --  -41.49 138.00 -90.00   94
 41  \w   -121.00 -75.00   0.50    0.47    --  -98.03 136.00  25.07   92
 42  \w   -110.00 -56.00   0.50    0.47    --  -98.03 117.00  90.00  108
 43  \w    -95.00 -53.00   0.50    0.20    --  -41.49 138.00 150.00   84
 44  \w    -49.00 -19.00   0.50    0.20    --  -41.49 138.00 150.00   60
 45  \w    -59.00 -33.00   0.50    0.20    --  -41.49 -32.00 -30.00   52
 46  \w   -104.00 -63.00   0.50    0.20    --  -41.49 -32.00 -30.00   82
 47  \w    -52.00 -20.00   0.50    0.20    --  -41.49 -65.00 120.00   64
 48  \w   -103.00 -61.00   0.50    0.20    --  -41.49 -65.00 120.00   84
 49  \w   -165.00-113.00   0.50    0.47    --  -98.03 -50.00  30.00  104
 50  \w   -154.00-126.00   0.50    0.47    --  -98.03 -80.00 -21.00   56
 51  \w   -165.00 -78.00   0.50    0.47    --  -98.03 -68.00   0.00  174
 52  \w   -159.00 -85.00   0.50    0.47    --  -98.03 -77.00  90.00  148
 53  \w   -161.00 -90.00   0.50    0.47    --  -98.03 -87.00  60.00  142
 54  \w   -134.00 -78.00   0.50    0.47    --  -98.03-117.00 150.00  112
;
_diffrn_measurement_device 'four-circle diffractometer'
_diffrn_measurement_device_type 'XtaLAB Synergy, Single source at home/near, HyPix3000'
_diffrn_measurement_method '\w scans'
_diffrn_orient_matrix_type 'CrysAlisPro convention (1999,Acta A55,543-557)'
_diffrn_orient_matrix_UB_11 -0.0906091000
_diffrn_orient_matrix_UB_12 0.0180047000
_diffrn_orient_matrix_UB_13 -0.1069109000
_diffrn_orient_matrix_UB_21 -0.0778536000
_diffrn_orient_matrix_UB_22 0.0697708000
_diffrn_orient_matrix_UB_23 0.0907887000
_diffrn_orient_matrix_UB_31 0.0726317000
_diffrn_orient_matrix_UB_32 0.1210733000
_diffrn_orient_matrix_UB_33 0.0234286000
_diffrn_radiation_monochromator mirror
_diffrn_radiation_probe x-ray
_diffrn_radiation_type 'Cu K\a'
_diffrn_radiation_wavelength 1.54184
_diffrn_reflns_av_R_equivalents 0.0366
_diffrn_reflns_av_unetI/netI 0.0428
_diffrn_reflns_Laue_measured_fraction_full 0.999
_diffrn_reflns_Laue_measured_fraction_max 0.988
_diffrn_reflns_limit_h_max 13
_diffrn_reflns_limit_h_min -13
_diffrn_reflns_limit_k_max 14
_diffrn_reflns_limit_k_min -13
_diffrn_reflns_limit_l_max 14
_diffrn_reflns_limit_l_min -14
_diffrn_reflns_number 13344
_diffrn_reflns_point_group_measured_fraction_full 0.999
_diffrn_reflns_point_group_measured_fraction_max 0.988
_diffrn_reflns_theta_full 67.684
_diffrn_reflns_theta_max 69.718
_diffrn_reflns_theta_min 4.012
_diffrn_source 'micro-focus sealed X-ray tube'
_diffrn_source_type 'PhotonJet (Cu) X-ray Source'
_exptl_absorpt_coefficient_mu 13.644
_exptl_absorpt_correction_T_max 1.00000
_exptl_absorpt_correction_T_min 0.50367
_exptl_absorpt_correction_type multi-scan
_exptl_absorpt_process_details
;
CrysAlisPro 1.171.42.70a (Rigaku Oxford Diffraction, 2022)
Empirical absorption correction using spherical harmonics,
implemented in SCALE3 ABSPACK scaling algorithm.
;
_exptl_crystal_colour orange
_exptl_crystal_colour_primary orange
_exptl_crystal_density_diffrn 1.557
_exptl_crystal_description prism
_exptl_crystal_F_000 668
_exptl_crystal_size_max 0.327
_exptl_crystal_size_mid 0.051
_exptl_crystal_size_min 0.046
_refine_diff_density_max 1.031
_refine_diff_density_min -0.780
_refine_diff_density_rms 0.076
_refine_ls_extinction_method none
_refine_ls_goodness_of_fit_ref 1.094
_refine_ls_hydrogen_treatment constr
_refine_ls_matrix_type full
_refine_ls_number_parameters 360
_refine_ls_number_reflns 5352
_refine_ls_number_restraints 127
_refine_ls_restrained_S_all 1.084
_refine_ls_R_factor_all 0.0389
_refine_ls_R_factor_gt 0.0346
_refine_ls_shift/su_max 0.001
_refine_ls_shift/su_mean 0.000
_refine_ls_structure_factor_coef Fsqd
_refine_ls_weighting_details 'w=1/[\s^2^(Fo^2^)+(0.0405P)^2^+0.2093P] where P=(Fo^2^+2Fc^2^)/3'
_refine_ls_weighting_scheme calc
_refine_ls_wR_factor_gt 0.0890
_refine_ls_wR_factor_ref 0.0917
_reflns_Friedel_coverage 0.000
_reflns_number_gt 4692
_reflns_number_total 5352
_reflns_threshold_expression 'I > 2\s(I)'
_cod_data_source_file d5dt01437a2.cif
_cod_data_source_block i1009_auto
_cod_depositor_comments 'Adding full bibliography for 7719452--7719457.cif.'
_cod_database_code 7719454
_shelx_shelxl_version_number 2018/3
_chemical_oxdiff_formula 'C H N O P I Ru'
_shelx_space_group_comment
;
The symmetry employed for this shelxl refinement is uniquely defined
by the following loop, which should always be used as a source of
symmetry information in preference to the above space-group names.
They are only intended as comments.
;
_shelx_estimated_absorpt_t_max 0.573
_shelx_estimated_absorpt_t_min 0.095
_olex2_refinement_description
;
1. Fixed Uiso
 At 1.2 times of:
  All C(H) groups, All C(H,H) groups
 At 1.5 times of:
  All C(H,H,H) groups
2. Restrained distances
 C19-C20 \\sim C19A-C20
 with sigma of 0.02
 O3-P1 \\sim O3A-P1
 with sigma of 0.02
 C19-P1 \\sim C19A-P1
 with sigma of 0.04
 C19-O3 \\sim C19A-O3A
 with sigma of 0.02
 C20-O3 \\sim C20-O3A
 with sigma of 0.04
 C20-C22 \\sim C20-C22A
 with sigma of 0.04
 C20-C21 \\sim C20-C21A
 with sigma of 0.02
 C21-C22 \\sim C21A-C22A
 with sigma of 0.02
 O2-P1 \\sim O2A-P1
 with sigma of 0.02
 C20-O2 \\sim C20-O2A
 with sigma of 0.04
 C18-P1 \\sim C18A-P1
 with sigma of 0.04
 C18-C20 \\sim C18A-C20
 with sigma of 0.02
 C18-O2 \\sim C18A-O2A
 with sigma of 0.02
3. Rigid bond restraints
 O2, O3, C18, C19, C21, C22, O2A, O3A, C18A, C19A, C21A, C22A
 with sigma for 1-2 distances of 0.01 and sigma for 1-3 distances of 0.01
4. Uiso/Uaniso restraints and constraints
O2 \\sim O3 \\sim C18 \\sim C19 \\sim C21 \\sim C22 \\sim O2A \\sim O3A \\sim
C18A \\sim C19A \\sim C21A \\sim C22A: within 2A with sigma of 0.04 and sigma
for terminal atoms of 0.08 within 2A
5. Others
 Sof(C18A)=Sof(H18C)=Sof(H18D)=Sof(C19A)=Sof(H19C)=Sof(H19D)=Sof(C21A)=
 Sof(H21C)=Sof(H21D)=Sof(C22A)=Sof(H22D)=Sof(H22E)=Sof(H22F)=Sof(O2A)=Sof(O3A)=
 1-FVAR(1)
 Sof(C18)=Sof(H18A)=Sof(H18B)=Sof(C19)=Sof(H19A)=Sof(H19B)=Sof(C21)=Sof(H21A)=
 Sof(H21B)=Sof(C22)=Sof(H22A)=Sof(H22B)=Sof(H22C)=Sof(O2)=Sof(O3)=FVAR(1)
6.a Secondary CH2 refined with riding coordinates:
 C17(H17A,H17B), C18(H18A,H18B), C19(H19A,H19B), C21(H21A,H21B), C18A(H18C,
 H18D), C19A(H19C,H19D), C21A(H21C,H21D)
6.b Aromatic/amide H refined with riding coordinates:
 C2(H2), C3(H3), C4(H4), C5(H5), C6(H6)
6.c Idealised Me refined as rotating group:
 C8(H8A,H8B,H8C), C10(H10A,H10B,H10C), C12(H12A,H12B,H12C), C14(H14A,H14B,
 H14C), C22(H22A,H22B,H22C), C22A(H22D,H22E,H22F), C24(H24A,H24B,H24C)
;
_olex2_submission_special_instructions 'No special instructions were received'
_oxdiff_exptl_absorpt_empirical_details
;
Empirical correction (ABSPACK) includes:
- Absorption correction using spherical harmonics
- Frame scaling
;
_oxdiff_exptl_absorpt_empirical_full_max 1.787
_oxdiff_exptl_absorpt_empirical_full_min 0.605

loop_
_space_group_symop_operation_xyz
'x, y, z'
'-x, -y, -z'

loop_
_atom_site_label
_atom_site_type_symbol
_atom_site_fract_x
_atom_site_fract_y
_atom_site_fract_z
_atom_site_U_iso_or_equiv
_atom_site_adp_type
_atom_site_occupancy
_atom_site_site_symmetry_order
_atom_site_calc_flag
_atom_site_refinement_flags_posn
_atom_site_refinement_flags_adp
_atom_site_refinement_flags_occupancy
_atom_site_disorder_assembly
_atom_site_disorder_group
C1 C 0.1065(3) 0.2930(3) 0.6753(3) 0.0431(8) Uani 1 1 d . . . . .
C2 C 0.0380(3) 0.1800(3) 0.6151(4) 0.0488(8) Uani 1 1 d . . . . .
H2 H 0.071782 0.116224 0.562644 0.059 Uiso 1 1 calc R U . . .
C3 C -0.0784(4) 0.1587(4) 0.6301(4) 0.0583(10) Uani 1 1 d . . . . .
H3 H -0.121024 0.082384 0.586852 0.070 Uiso 1 1 calc R U . . .
C4 C -0.1307(4) 0.2502(4) 0.7088(5) 0.0658(12) Uani 1 1 d . . . . .
H4 H -0.207654 0.236138 0.720739 0.079 Uiso 1 1 calc R U . . .
C5 C -0.0662(4) 0.3630(4) 0.7695(4) 0.0636(11) Uani 1 1 d . . . . .
H5 H -0.100730 0.425991 0.822016 0.076 Uiso 1 1 calc R U . . .
C6 C 0.0490(4) 0.3840(3) 0.7537(4) 0.0505(9) Uani 1 1 d . . . . .
H6 H 0.090070 0.461206 0.796424 0.061 Uiso 1 1 calc R U . . .
C7 C 0.3403(4) 0.5125(4) 0.9259(4) 0.0532(9) Uani 1 1 d . . . . .
C8 C 0.3629(5) 0.5956(5) 1.0538(4) 0.0824(16) Uani 1 1 d . . . . .
H8A H 0.292714 0.639398 1.068382 0.124 Uiso 1 1 calc R U . . .
H8B H 0.431481 0.652492 1.070197 0.124 Uiso 1 1 calc R U . . .
H8C H 0.379267 0.549676 1.107265 0.124 Uiso 1 1 calc R U . . .
C9 C 0.1512(3) 0.5716(3) 0.6035(4) 0.0452(8) Uani 1 1 d . . . . .
C10 C 0.0924(5) 0.6760(4) 0.5901(5) 0.0677(12) Uani 1 1 d . . . . .
H10A H 0.089344 0.675734 0.508567 0.102 Uiso 1 1 calc R U . . .
H10B H 0.137375 0.749646 0.649877 0.102 Uiso 1 1 calc R U . . .
H10C H 0.011453 0.672182 0.603089 0.102 Uiso 1 1 calc R U . . .
C11 C 0.1785(4) 0.1730(4) 0.3666(4) 0.0518(9) Uani 1 1 d . . . . .
C12 C 0.1259(5) 0.0951(5) 0.2383(4) 0.0794(15) Uani 1 1 d . . . . .
H12A H 0.160220 0.122981 0.183773 0.119 Uiso 1 1 calc R U . . .
H12B H 0.039613 0.099208 0.221609 0.119 Uiso 1 1 calc R U . . .
H12C H 0.143531 0.012135 0.225558 0.119 Uiso 1 1 calc R U . . .
C13 C 0.5378(4) 0.4267(4) 0.6149(4) 0.0507(9) Uani 1 1 d . . . . .
C14 C 0.6581(4) 0.4649(5) 0.6077(5) 0.0744(13) Uani 1 1 d . . . . .
H14A H 0.651670 0.492939 0.540053 0.112 Uiso 1 1 calc R U . . .
H14B H 0.707088 0.396903 0.595189 0.112 Uiso 1 1 calc R U . . .
H14C H 0.695034 0.529952 0.683295 0.112 Uiso 1 1 calc R U . . .
C17 C 0.5442(4) 0.0614(4) 0.7008(5) 0.0667(12) Uani 1 1 d . . . . .
H17A H 0.616592 0.090400 0.766192 0.080 Uiso 1 1 calc R U . . .
H17B H 0.567710 0.006861 0.627416 0.080 Uiso 1 1 calc R U . . .
C20 C 0.4562(4) -0.0074(4) 0.7383(6) 0.0751(16) Uani 1 1 d D . . . .
I1 I 0.20034(3) 0.84453(3) 0.94673(3) 0.07014(11) Uani 1 1 d . . . . .
N1 N 0.3215(3) 0.4470(3) 0.8268(3) 0.0457(7) Uani 1 1 d . . . . .
N2 N 0.1961(3) 0.4880(3) 0.6115(3) 0.0462(7) Uani 1 1 d . . . . .
N3 N 0.2172(3) 0.2320(3) 0.4660(3) 0.0444(7) Uani 1 1 d . . . . .
N4 N 0.4447(3) 0.3963(3) 0.6205(3) 0.0509(7) Uani 1 1 d . . . . .
O1 O 0.4916(3) 0.1646(3) 0.6759(3) 0.0704(9) Uani 1 1 d . . . . .
P1 P 0.35314(8) 0.18126(8) 0.68787(9) 0.0437(2) Uani 1 1 d D . . . .
Ru1 Ru 0.27401(2) 0.33619(2) 0.64673(2) 0.03862(9) Uani 1 1 d . . . . .
C18 C 0.434(2) 0.0901(16) 0.8550(13) 0.076(5) Uani 0.519(12) 1 d D U P A 1
H18A H 0.380247 0.054863 0.890800 0.091 Uiso 0.519(12) 1 calc R U P A 1
H18B H 0.510305 0.119245 0.914875 0.091 Uiso 0.519(12) 1 calc R U P A 1
C19 C 0.3622(9) -0.0581(7) 0.6064(10) 0.059(3) Uani 0.519(12) 1 d D U P A 1
H19A H 0.403733 -0.103170 0.542275 0.071 Uiso 0.519(12) 1 calc R U P A 1
H19B H 0.297923 -0.112633 0.608028 0.071 Uiso 0.519(12) 1 calc R U P A 1
C21 C 0.5302(8) -0.1225(9) 0.7411(12) 0.061(3) Uani 0.519(12) 1 d D U P A 1
H21A H 0.563730 -0.152512 0.667863 0.073 Uiso 0.519(12) 1 calc R U P A 1
H21B H 0.597458 -0.096052 0.812390 0.073 Uiso 0.519(12) 1 calc R U P A 1
C22 C 0.4542(11) -0.2247(9) 0.7467(14) 0.079(3) Uani 0.519(12) 1 d D U P A 1
H22A H 0.411191 -0.193161 0.811835 0.118 Uiso 0.519(12) 1 calc R U P A 1
H22B H 0.505473 -0.284631 0.762334 0.118 Uiso 0.519(12) 1 calc R U P A 1
H22C H 0.397105 -0.261838 0.669434 0.118 Uiso 0.519(12) 1 calc R U P A 1
O2 O 0.3798(13) 0.1929(13) 0.8276(9) 0.063(3) Uani 0.519(12) 1 d D U P A 1
O3 O 0.3121(8) 0.0461(6) 0.5819(8) 0.062(2) Uani 0.519(12) 1 d D U P A 1
C18A C 0.406(2) 0.0728(18) 0.8459(15) 0.079(6) Uani 0.481(12) 1 d D U P A 2
H18C H 0.350020 0.023970 0.866012 0.094 Uiso 0.481(12) 1 calc R U P A 2
H18D H 0.472241 0.108537 0.917682 0.094 Uiso 0.481(12) 1 calc R U P A 2
C19A C 0.3224(8) -0.0448(8) 0.6679(12) 0.056(3) Uani 0.481(12) 1 d D U P A 2
H19C H 0.318275 -0.116417 0.593945 0.067 Uiso 0.481(12) 1 calc R U P A 2
H19D H 0.275926 -0.065644 0.719515 0.067 Uiso 0.481(12) 1 calc R U P A 2
C21A C 0.5013(11) -0.1020(8) 0.8008(10) 0.056(3) Uani 0.481(12) 1 d D U P A 2
H21C H 0.580257 -0.072864 0.855825 0.067 Uiso 0.481(12) 1 calc R U P A 2
H21D H 0.444631 -0.114016 0.848081 0.067 Uiso 0.481(12) 1 calc R U P A 2
C22A C 0.5090(14) -0.2208(10) 0.6966(12) 0.082(4) Uani 0.481(12) 1 d D U P A 2
H22D H 0.548594 -0.203864 0.639007 0.122 Uiso 0.481(12) 1 calc R U P A 2
H22E H 0.428704 -0.258786 0.655232 0.122 Uiso 0.481(12) 1 calc R U P A 2
H22F H 0.554626 -0.274736 0.729802 0.122 Uiso 0.481(12) 1 calc R U P A 2
O2A O 0.3446(14) 0.1699(16) 0.8145(12) 0.074(4) Uani 0.481(12) 1 d D U P A 2
O3A O 0.2703(8) 0.0542(7) 0.6343(11) 0.067(3) Uani 0.481(12) 1 d D U P A 2
C24 C 0.1121(5) 0.1822(5) 0.9377(5) 0.0794(14) Uani 1 1 d . . . B 1
H24A H 0.129300 0.175806 0.859766 0.119 Uiso 1 1 calc R U . B 1
H24B H 0.030898 0.204822 0.940017 0.119 Uiso 1 1 calc R U . B 1
H24C H 0.119848 0.104818 0.948040 0.119 Uiso 1 1 calc R U . B 1
C23 C 0.1939(7) 0.2711(6) 1.0328(6) 0.0971(19) Uani 1 1 d . . . B 1
N5 N 0.2619(8) 0.3411(7) 1.1101(8) 0.176(4) Uani 1 1 d . . . B 1

loop_
_atom_site_aniso_label
_atom_site_aniso_U_11
_atom_site_aniso_U_22
_atom_site_aniso_U_33
_atom_site_aniso_U_23
_atom_site_aniso_U_13
_atom_site_aniso_U_12
C1 0.0436(19) 0.0488(18) 0.0362(17) 0.0166(15) 0.0047(14) 0.0087(15)
C2 0.051(2) 0.050(2) 0.045(2) 0.0188(17) 0.0054(16) 0.0033(17)
C3 0.055(2) 0.058(2) 0.057(2) 0.021(2) 0.0031(19) -0.0089(19)
C4 0.048(2) 0.082(3) 0.072(3) 0.030(3) 0.017(2) 0.001(2)
C5 0.057(3) 0.072(3) 0.061(3) 0.017(2) 0.024(2) 0.013(2)
C6 0.050(2) 0.049(2) 0.049(2) 0.0126(17) 0.0109(17) 0.0017(16)
C7 0.050(2) 0.050(2) 0.048(2) 0.0101(19) -0.0038(17) 0.0078(17)
C8 0.097(4) 0.073(3) 0.047(2) -0.005(2) -0.005(2) 0.026(3)
C9 0.0429(19) 0.0456(19) 0.046(2) 0.0170(16) 0.0060(16) 0.0046(15)
C10 0.072(3) 0.052(2) 0.072(3) 0.021(2) 0.001(2) 0.019(2)
C11 0.052(2) 0.063(2) 0.040(2) 0.0162(19) 0.0132(17) 0.0195(18)
C12 0.085(4) 0.093(3) 0.039(2) 0.006(2) 0.000(2) 0.022(3)
C13 0.048(2) 0.060(2) 0.045(2) 0.0203(18) 0.0088(17) 0.0080(18)
C14 0.050(3) 0.104(4) 0.074(3) 0.038(3) 0.016(2) 0.004(2)
C17 0.072(3) 0.065(3) 0.069(3) 0.029(2) 0.018(2) 0.035(2)
C20 0.057(3) 0.052(2) 0.106(4) 0.040(3) -0.025(3) -0.004(2)
I1 0.0654(2) 0.0814(2) 0.05950(19) 0.02166(16) 0.01090(14) 0.01649(15)
N1 0.0462(17) 0.0423(15) 0.0433(17) 0.0115(14) 0.0053(14) 0.0068(13)
N2 0.0462(17) 0.0501(17) 0.0449(17) 0.0202(14) 0.0100(13) 0.0065(14)
N3 0.0440(16) 0.0513(16) 0.0382(17) 0.0152(14) 0.0115(13) 0.0130(13)
N4 0.0494(19) 0.0510(17) 0.0516(19) 0.0183(15) 0.0095(15) 0.0071(14)
O1 0.069(2) 0.080(2) 0.092(2) 0.0548(19) 0.0386(18) 0.0398(16)
P1 0.0419(5) 0.0413(4) 0.0416(5) 0.0139(4) -0.0032(4) 0.0025(4)
Ru1 0.03968(15) 0.03928(14) 0.03463(14) 0.01227(11) 0.00494(10) 0.00554(10)
C18 0.038(9) 0.114(9) 0.112(9) 0.088(8) 0.014(6) 0.008(6)
C19 0.048(5) 0.047(4) 0.071(6) 0.019(4) -0.007(4) 0.000(4)
C21 0.051(5) 0.067(6) 0.071(7) 0.037(6) 0.007(5) 0.014(4)
C22 0.079(7) 0.067(6) 0.109(10) 0.048(6) 0.029(6) 0.023(5)
O2 0.054(8) 0.098(6) 0.061(4) 0.052(4) 0.022(4) 0.025(5)
O3 0.056(5) 0.038(3) 0.063(5) 0.004(3) -0.021(3) 0.002(3)
C18A 0.041(11) 0.116(10) 0.122(11) 0.092(9) 0.024(7) 0.025(9)
C19A 0.053(5) 0.042(4) 0.064(6) 0.018(4) -0.005(4) 0.005(4)
C21A 0.060(6) 0.058(5) 0.058(6) 0.031(5) 0.011(5) 0.013(4)
C22A 0.098(10) 0.053(6) 0.092(9) 0.028(6) 0.013(7) 0.028(6)
O2A 0.051(8) 0.122(9) 0.096(7) 0.082(7) 0.040(6) 0.038(7)
O3A 0.050(5) 0.039(3) 0.092(7) 0.020(4) -0.026(4) 0.001(3)
C24 0.081(4) 0.096(4) 0.064(3) 0.035(3) 0.011(3) 0.005(3)
C23 0.119(5) 0.092(4) 0.072(4) 0.024(3) 0.010(4) 0.017(4)
N5 0.198(9) 0.134(6) 0.130(6) 0.003(5) -0.025(6) -0.008(6)

loop_
_atom_type_symbol
_atom_type_description
_atom_type_scat_dispersion_real
_atom_type_scat_dispersion_imag
_atom_type_scat_source
C C 0.0181 0.0091 'International Tables Vol C Tables 4.2.6.8 and 6.1.1.4'
H H 0.0000 0.0000 'International Tables Vol C Tables 4.2.6.8 and 6.1.1.4'
I I -0.3257 6.8362 'International Tables Vol C Tables 4.2.6.8 and 6.1.1.4'
N N 0.0311 0.0180 'International Tables Vol C Tables 4.2.6.8 and 6.1.1.4'
O O 0.0492 0.0322 'International Tables Vol C Tables 4.2.6.8 and 6.1.1.4'
P P 0.2955 0.4335 'International Tables Vol C Tables 4.2.6.8 and 6.1.1.4'
Ru Ru 0.0552 3.2960 'International Tables Vol C Tables 4.2.6.8 and 6.1.1.4'

loop_
_geom_angle_atom_site_label_1
_geom_angle_atom_site_label_2
_geom_angle_atom_site_label_3
_geom_angle
_geom_angle_site_symmetry_1
_geom_angle_site_symmetry_3
_geom_angle_publ_flag
C2 C1 C6 114.8(3) . . ?
C2 C1 Ru1 125.3(3) . . ?
C6 C1 Ru1 119.8(3) . . ?
C1 C2 H2 118.5 . . ?
C3 C2 C1 123.0(4) . . ?
C3 C2 H2 118.5 . . ?
C2 C3 H3 119.9 . . ?
C4 C3 C2 120.3(4) . . ?
C4 C3 H3 119.9 . . ?
C3 C4 H4 120.8 . . ?
C5 C4 C3 118.4(4) . . ?
C5 C4 H4 120.8 . . ?
C4 C5 H5 119.4 . . ?
C4 C5 C6 121.1(4) . . ?
C6 C5 H5 119.4 . . ?
C1 C6 H6 118.8 . . ?
C5 C6 C1 122.4(4) . . ?
C5 C6 H6 118.8 . . ?
N1 C7 C8 179.1(5) . . ?
C7 C8 H8A 109.5 . . ?
C7 C8 H8B 109.5 . . ?
C7 C8 H8C 109.5 . . ?
H8A C8 H8B 109.5 . . ?
H8A C8 H8C 109.5 . . ?
H8B C8 H8C 109.5 . . ?
N2 C9 C10 178.5(4) . . ?
C9 C10 H10A 109.5 . . ?
C9 C10 H10B 109.5 . . ?
C9 C10 H10C 109.5 . . ?
H10A C10 H10B 109.5 . . ?
H10A C10 H10C 109.5 . . ?
H10B C10 H10C 109.5 . . ?
N3 C11 C12 178.7(5) . . ?
C11 C12 H12A 109.5 . . ?
C11 C12 H12B 109.5 . . ?
C11 C12 H12C 109.5 . . ?
H12A C12 H12B 109.5 . . ?
H12A C12 H12C 109.5 . . ?
H12B C12 H12C 109.5 . . ?
N4 C13 C14 179.4(5) . . ?
C13 C14 H14A 109.5 . . ?
C13 C14 H14B 109.5 . . ?
C13 C14 H14C 109.5 . . ?
H14A C14 H14B 109.5 . . ?
H14A C14 H14C 109.5 . . ?
H14B C14 H14C 109.5 . . ?
H17A C17 H17B 108.0 . . ?
C20 C17 H17A 109.4 . . ?
C20 C17 H17B 109.4 . . ?
O1 C17 H17A 109.4 . . ?
O1 C17 H17B 109.4 . . ?
O1 C17 C20 111.4(4) . . ?
C17 C20 C18 101.7(10) . . ?
C17 C20 C19 96.1(6) . . ?
C17 C20 C21 100.1(5) . . ?
C17 C20 C18A 113.1(11) . . ?
C17 C20 C19A 123.0(6) . . ?
C17 C20 C21A 120.5(6) . . ?
C18 C20 C19 125.8(10) . . ?
C18 C20 C21 122.3(8) . . ?
C21 C20 C19 103.7(6) . . ?
C18A C20 C19A 86.4(12) . . ?
C18A C20 C21A 94.5(8) . . ?
C19A C20 C21A 109.6(6) . . ?
C7 N1 Ru1 175.0(3) . . ?
C9 N2 Ru1 173.2(3) . . ?
C11 N3 Ru1 175.7(3) . . ?
C13 N4 Ru1 174.9(3) . . ?
C17 O1 P1 116.2(3) . . ?
O1 P1 Ru1 115.69(11) . . ?
O1 P1 O3 90.0(4) . . ?
O2 P1 O1 94.1(5) . . ?
O2 P1 Ru1 116.5(5) . . ?
O2 P1 O3 118.2(7) . . ?
O3 P1 Ru1 116.5(3) . . ?
O2A P1 O1 106.3(6) . . ?
O2A P1 Ru1 117.8(6) . . ?
O2A P1 O3A 81.8(9) . . ?
O3A P1 O1 113.0(4) . . ?
O3A P1 Ru1 117.3(3) . . ?
C1 Ru1 N2 86.56(13) . . ?
C1 Ru1 N4 175.36(13) . . ?
C1 Ru1 P1 92.60(10) . . ?
N1 Ru1 C1 89.00(13) . . ?
N1 Ru1 N2 87.01(12) . . ?
N1 Ru1 N4 88.95(13) . . ?
N1 Ru1 P1 91.71(9) . . ?
N2 Ru1 N4 89.18(12) . . ?
N2 Ru1 P1 178.48(9) . . ?
N3 Ru1 C1 88.95(13) . . ?
N3 Ru1 N1 176.27(12) . . ?
N3 Ru1 N2 89.76(12) . . ?
N3 Ru1 N4 92.87(12) . . ?
N3 Ru1 P1 91.49(9) . . ?
N4 Ru1 P1 91.62(9) . . ?
C20 C18 H18A 109.5 . . ?
C20 C18 H18B 109.5 . . ?
H18A C18 H18B 108.1 . . ?
O2 C18 C20 110.7(10) . . ?
O2 C18 H18A 109.5 . . ?
O2 C18 H18B 109.5 . . ?
C20 C19 H19A 110.2 . . ?
C20 C19 H19B 110.2 . . ?
H19A C19 H19B 108.5 . . ?
O3 C19 C20 107.7(6) . . ?
O3 C19 H19A 110.2 . . ?
O3 C19 H19B 110.2 . . ?
C20 C21 H21A 108.9 . . ?
C20 C21 H21B 108.9 . . ?
H21A C21 H21B 107.8 . . ?
C22 C21 C20 113.2(8) . . ?
C22 C21 H21A 108.9 . . ?
C22 C21 H21B 108.9 . . ?
C21 C22 H22A 109.5 . . ?
C21 C22 H22B 109.5 . . ?
C21 C22 H22C 109.5 . . ?
H22A C22 H22B 109.5 . . ?
H22A C22 H22C 109.5 . . ?
H22B C22 H22C 109.5 . . ?
C18 O2 P1 116.3(10) . . ?
C19 O3 P1 117.9(6) . . ?
C20 C18A H18C 109.7 . . ?
C20 C18A H18D 109.7 . . ?
H18C C18A H18D 108.2 . . ?
O2A C18A C20 109.8(12) . . ?
O2A C18A H18C 109.7 . . ?
O2A C18A H18D 109.7 . . ?
C20 C19A H19C 109.5 . . ?
C20 C19A H19D 109.5 . . ?
H19C C19A H19D 108.1 . . ?
O3A C19A C20 110.6(6) . . ?
O3A C19A H19C 109.5 . . ?
O3A C19A H19D 109.5 . . ?
C20 C21A H21C 110.4 . . ?
C20 C21A H21D 110.4 . . ?
H21C C21A H21D 108.6 . . ?
C22A C21A C20 106.4(8) . . ?
C22A C21A H21C 110.4 . . ?
C22A C21A H21D 110.4 . . ?
C21A C22A H22D 109.5 . . ?
C21A C22A H22E 109.5 . . ?
C21A C22A H22F 109.5 . . ?
H22D C22A H22E 109.5 . . ?
H22D C22A H22F 109.5 . . ?
H22E C22A H22F 109.5 . . ?
C18A O2A P1 117.5(12) . . ?
C19A O3A P1 116.2(6) . . ?
H24A C24 H24B 109.5 . . ?
H24A C24 H24C 109.5 . . ?
H24B C24 H24C 109.5 . . ?
C23 C24 H24A 109.5 . . ?
C23 C24 H24B 109.5 . . ?
C23 C24 H24C 109.5 . . ?
N5 C23 C24 178.5(9) . . ?

loop_
_geom_bond_atom_site_label_1
_geom_bond_atom_site_label_2
_geom_bond_distance
_geom_bond_site_symmetry_2
_geom_bond_publ_flag
C1 C2 1.398(5) . ?
C1 C6 1.407(5) . ?
C1 Ru1 2.075(4) . ?
C2 H2 0.9300 . ?
C2 C3 1.393(6) . ?
C3 H3 0.9300 . ?
C3 C4 1.378(7) . ?
C4 H4 0.9300 . ?
C4 C5 1.378(6) . ?
C5 H5 0.9300 . ?
C5 C6 1.383(6) . ?
C6 H6 0.9300 . ?
C7 C8 1.454(6) . ?
C7 N1 1.131(5) . ?
C8 H8A 0.9600 . ?
C8 H8B 0.9600 . ?
C8 H8C 0.9600 . ?
C9 C10 1.441(5) . ?
C9 N2 1.133(5) . ?
C10 H10A 0.9600 . ?
C10 H10B 0.9600 . ?
C10 H10C 0.9600 . ?
C11 C12 1.467(6) . ?
C11 N3 1.128(5) . ?
C12 H12A 0.9600 . ?
C12 H12B 0.9600 . ?
C12 H12C 0.9600 . ?
C13 C14 1.454(6) . ?
C13 N4 1.128(5) . ?
C14 H14A 0.9600 . ?
C14 H14B 0.9600 . ?
C14 H14C 0.9600 . ?
C17 H17A 0.9700 . ?
C17 H17B 0.9700 . ?
C17 C20 1.499(7) . ?
C17 O1 1.449(5) . ?
C20 C18 1.522(14) . ?
C20 C19 1.611(9) . ?
C20 C21 1.601(9) . ?
C20 C18A 1.510(14) . ?
C20 C19A 1.549(9) . ?
C20 C21A 1.575(9) . ?
N1 Ru1 2.027(3) . ?
N2 Ru1 2.128(3) . ?
N3 Ru1 2.022(3) . ?
N4 Ru1 2.162(3) . ?
O1 P1 1.605(3) . ?
P1 Ru1 2.1958(9) . ?
P1 O2 1.580(9) . ?
P1 O3 1.630(6) . ?
P1 O2A 1.575(11) . ?
P1 O3A 1.602(7) . ?
C18 H18A 0.9700 . ?
C18 H18B 0.9700 . ?
C18 O2 1.464(11) . ?
C19 H19A 0.9700 . ?
C19 H19B 0.9700 . ?
C19 O3 1.449(10) . ?
C21 H21A 0.9700 . ?
C21 H21B 0.9700 . ?
C21 C22 1.495(12) . ?
C22 H22A 0.9600 . ?
C22 H22B 0.9600 . ?
C22 H22C 0.9600 . ?
C18A H18C 0.9700 . ?
C18A H18D 0.9700 . ?
C18A O2A 1.461(12) . ?
C19A H19C 0.9700 . ?
C19A H19D 0.9700 . ?
C19A O3A 1.449(10) . ?
C21A H21C 0.9700 . ?
C21A H21D 0.9700 . ?
C21A C22A 1.519(12) . ?
C22A H22D 0.9600 . ?
C22A H22E 0.9600 . ?
C22A H22F 0.9600 . ?
C24 H24A 0.9600 . ?
C24 H24B 0.9600 . ?
C24 H24C 0.9600 . ?
C24 C23 1.395(9) . ?
C23 N5 1.131(9) . ?

loop_
_geom_torsion_atom_site_label_1
_geom_torsion_atom_site_label_2
_geom_torsion_atom_site_label_3
_geom_torsion_atom_site_label_4
_geom_torsion
_geom_torsion_site_symmetry_1
_geom_torsion_site_symmetry_2
_geom_torsion_site_symmetry_3
_geom_torsion_site_symmetry_4
_geom_torsion_publ_flag
C1 C2 C3 C4 -1.2(7) . . . . ?
C2 C1 C6 C5 -0.1(6) . . . . ?
C2 C3 C4 C5 1.4(7) . . . . ?
C3 C4 C5 C6 -0.9(7) . . . . ?
C4 C5 C6 C1 0.3(7) . . . . ?
C6 C1 C2 C3 0.6(6) . . . . ?
C17 C20 C18 O2 61.8(16) . . . . ?
C17 C20 C19 O3 -64.1(8) . . . . ?
C17 C20 C21 C22 -166.2(11) . . . . ?
C17 C20 C18A O2A 59.1(19) . . . . ?
C17 C20 C19A O3A -42.2(12) . . . . ?
C17 C20 C21A C22A -82.7(11) . . . . ?
C17 O1 P1 Ru1 -179.0(3) . . . . ?
C17 O1 P1 O2 59.0(6) . . . . ?
C17 O1 P1 O3 -59.3(4) . . . . ?
C17 O1 P1 O2A 48.1(8) . . . . ?
C17 O1 P1 O3A -39.8(6) . . . . ?
C20 C17 O1 P1 -2.2(5) . . . . ?
C20 C18 O2 P1 1(2) . . . . ?
C20 C19 O3 P1 -2.8(11) . . . . ?
C20 C18A O2A P1 -6(2) . . . . ?
C20 C19A O3A P1 -6.5(12) . . . . ?
O1 C17 C20 C18 -61.0(8) . . . . ?
O1 C17 C20 C19 67.5(6) . . . . ?
O1 C17 C20 C21 172.7(6) . . . . ?
O1 C17 C20 C18A -54.3(10) . . . . ?
O1 C17 C20 C19A 47.0(8) . . . . ?
O1 C17 C20 C21A -164.9(6) . . . . ?
O1 P1 O2 C18 -57.8(14) . . . . ?
O1 P1 O3 C19 61.3(8) . . . . ?
O1 P1 O2A C18A -43.1(16) . . . . ?
O1 P1 O3A C19A 44.4(10) . . . . ?
Ru1 C1 C2 C3 -174.6(3) . . . . ?
Ru1 C1 C6 C5 175.4(3) . . . . ?
Ru1 P1 O2 C18 -179.2(12) . . . . ?
Ru1 P1 O3 C19 -179.7(6) . . . . ?
Ru1 P1 O2A C18A -174.8(14) . . . . ?
Ru1 P1 O3A C19A -177.0(7) . . . . ?
C18 C20 C19 O3 45.1(14) . . . . ?
C18 C20 C21 C22 82.8(16) . . . . ?
C19 C20 C18 O2 -45(2) . . . . ?
C19 C20 C21 C22 -67.4(14) . . . . ?
C21 C20 C18 O2 171.9(11) . . . . ?
C21 C20 C19 O3 -166.1(7) . . . . ?
O2 P1 O3 C19 -33.3(11) . . . . ?
O3 P1 O2 C18 34.4(16) . . . . ?
C18A C20 C19A O3A 73.1(11) . . . . ?
C18A C20 C21A C22A 157.0(14) . . . . ?
C19A C20 C18A O2A -65.5(17) . . . . ?
C19A C20 C21A C22A 69.2(14) . . . . ?
C21A C20 C18A O2A -174.9(16) . . . . ?
C21A C20 C19A O3A 166.7(9) . . . . ?
O2A P1 O3A C19A -59.9(10) . . . . ?
O3A P1 O2A C18A 68.6(16) . . . . ?
